data_9008292
loop_
_publ_author_name
'Sahl, K.'

_publ_section_title
;
 Refinement of the crystal structure of bicchulite, Ca2[Al2SiO6](OH)2
;
_journal_name_full 'Zeitschrift fur Kristallographie'
_journal_page_first 13
_journal_page_last 21
_journal_volume 152
_journal_year 1980
_chemical_compound_source Synthetic
_chemical_formula_sum 'Al2 Ca2 H2 O8 Si'
_chemical_name_mineral Bicchulite
_space_group_IT_number 217
_symmetry_space_group_name_Hall 'I -4 2 3'
_symmetry_space_group_name_H-M 'I -4 3 m'
_cell_angle_alpha 90
_cell_angle_beta 90
_cell_angle_gamma 90
_cell_formula_units_Z 4
_cell_length_a 8.825
_cell_length_b 8.825
_cell_length_c 8.825
_cell_volume 687.297
_database_code_amcsd 0010826
_exptl_crystal_density_diffrn 2.824
_cod_original_formula_sum 'Ca2 (Si Al2) O8 H2'
_cod_database_code 9008292

loop_
_space_group_symop_operation_xyz
x,y,z
1/2+x,1/2+y,1/2+z
-z,x,-y
1/2-z,1/2+x,1/2-y
-y,z,-x
1/2-y,1/2+z,1/2-x
-x,y,-z
1/2-x,1/2+y,1/2-z
x,-z,-y
1/2+x,1/2-z,1/2-y
z,-y,-x
1/2+z,1/2-y,1/2-x
y,-x,-z
1/2+y,1/2-x,1/2-z
x,z,y
1/2+x,1/2+z,1/2+y
z,y,x
1/2+z,1/2+y,1/2+x
y,x,z
1/2+y,1/2+x,1/2+z
-z,-x,y
1/2-z,1/2-x,1/2+y
-y,-z,x
1/2-y,1/2-z,1/2+x
-x,-y,z
1/2-x,1/2-y,1/2+z
z,-x,-y
1/2+z,1/2-x,1/2-y
y,-z,-x
1/2+y,1/2-z,1/2-x
x,-y,-z
1/2+x,1/2-y,1/2-z
-x,z,-y
1/2-x,1/2+z,1/2-y
-z,y,-x
1/2-z,1/2+y,1/2-x
-y,x,-z
1/2-y,1/2+x,1/2-z
-x,-z,y
1/2-x,1/2-z,1/2+y
-z,-y,x
1/2-z,1/2-y,1/2+x
-y,-x,z
1/2-y,1/2-x,1/2+z
z,x,y
1/2+z,1/2+x,1/2+y
y,z,x
1/2+y,1/2+z,1/2+x

loop_
_atom_site_aniso_label
_atom_site_aniso_U_11
_atom_site_aniso_U_22
_atom_site_aniso_U_33
_atom_site_aniso_U_12
_atom_site_aniso_U_13
_atom_site_aniso_U_23
Ca 0.00963 0.00963 0.00963 -0.00316 -0.00316 -0.00316
Si 0.00592 0.00631 0.00631 0.00000 0.00000 0.00000
Al 0.00592 0.00631 0.00631 0.00000 0.00000 0.00000
O 0.01263 0.01263 0.01065 0.00118 0.00079 0.00079
O-h 0.01184 0.01184 0.01184 -0.00592 -0.00592 -0.00592

loop_
_atom_site_label
_atom_site_fract_x
_atom_site_fract_y
_atom_site_fract_z
_atom_site_occupancy
_atom_site_type_symbol
_atom_site_attached_hydrogens
Ca 0.14340 0.14340 0.14340 1.00000 Ca 0
Si 0.25000 0.50000 0.00000 0.33333 Si 0
Al 0.25000 0.50000 0.00000 0.66667 Al 0
O 0.14070 0.14070 0.42200 1.00000 O 0
O-h 0.38450 0.38450 0.38450 1.00000 O 0
H 0.32800 0.32800 0.32800 1.00000 H 0

loop_
_cod_changelog_entry_id
_cod_changelog_entry_author
_cod_changelog_entry_date
_cod_changelog_entry_text
1
;cod-tools version 3.8.0
Id: cif_guess_AMCSD_atom_types 9581 2023-05-17 12:35:41Z saulius
;
2023-05-21T08:53:14+03:00
;Derived atom types and hydrogen counts
from atom names that follow the AMCSD naming convention
(Wat == water, O-H == hydroxyl).
;
2
;cod-tools version 3.10.1
Id: cif_fix_AMCSD_aniso_labels 10200 2024-08-01 14:09:44Z saulius
;
2024-08-02T12:21:10+03:00
;Changed the following '_atom_site_aniso_label' values:
'Oh' -> 'O-h'
;

loop_
_cod_related_entry_id
_cod_related_entry_database
_cod_related_entry_code
1 AMCSD 0010826
